data_1510618
loop_
_publ_author_name
'Gravereau, P.'
'Lebraud, E.'
'Hornebecq, V.'
'Chaminade, J.P.'

_publ_section_title
;
 Ba Zr (B O3)2: a non-centrosymmetric dolomite-type superstructure
;
_journal_name_full 'Materials Research Bulletin'
_journal_page_first 2165
_journal_page_last 2178
_journal_paper_doi 10.1016/S0025-5408(02)00899-1
_journal_volume 37
_journal_year 2002
_chemical_formula_sum 'B2 Ba O6 Zr'
_chemical_name_systematic 'Ba Zr (B O3)2'
_space_group_IT_number 161
_symmetry_space_group_name_Hall 'R 3 -2"c'
_symmetry_space_group_name_H-M 'R 3 c :H'
_cell_angle_alpha 90
_cell_angle_beta 90
_cell_angle_gamma 120
_cell_formula_units_Z 6
_cell_length_a 5.167
_cell_length_b 5.167
_cell_length_c 33.913
_cell_volume 784.104
_citation_journal_id_ASTM MRBUAC
_cod_data_source_file boron_10.cif
_cod_data_source_block B2Ba1O6Zr1
_cod_original_cell_volume 784.1041
_cod_original_formula_sum 'B2 Ba1 O6 Zr1'
_cod_database_code 1510618

loop_
_symmetry_equiv_pos_as_xyz
x,y,z
-y,x-y,z
-x+y,-x,z
-y,-x,z+1/2
x,x-y,z+1/2
-x+y,y,z+1/2
x+2/3,y+1/3,z+1/3
-y+2/3,x-y+1/3,z+1/3
-x+y+2/3,-x+1/3,z+1/3
-y+2/3,-x+1/3,z+5/6
x+2/3,x-y+1/3,z+5/6
-x+y+2/3,y+1/3,z+5/6
x+1/3,y+2/3,z+2/3
-y+1/3,x-y+2/3,z+2/3
-x+y+1/3,-x+2/3,z+2/3
-y+1/3,-x+2/3,z+7/6
x+1/3,x-y+2/3,z+7/6
-x+y+1/3,y+2/3,z+7/6

loop_
_atom_site_label
_atom_site_type_symbol
_atom_site_fract_x
_atom_site_fract_y
_atom_site_fract_z
_atom_site_occupancy
_atom_site_U_iso_or_equiv
B1 B+3 0 0 0.119 1 0.0
Ba1 Ba+2 0 0 0 1 0.0
O2 O-2 0.2028 0.2982 0.3798 1 0.0
Zr1 Zr+4 0 0 0.25011 1 0.0
O1 O-2 0.3013 0.0962 0.1197 1 0.0
B2 B+3 0 0 0.3807 1 0.0
